data_4025137
loop_
_publ_author_name
'Baolu Shi'
'Alexander J. Blake'
'William Lewis'
'Ian B. Campbell'
'Brian D. Judkins'
'Christopher J. Moody'

_publ_section_title
;
 Rhodium Carbene Routes to Oxazoles and Thiazoles. Catalyst Effects in the
 Synthesis of Oxazole and Thiazole Carboxylates, Phosphonates, and
 Sulfones
;
_journal_name_full 'Journal of Organic Chemistry'
_journal_page_first 152
_journal_page_last 161
_journal_paper_doi 10.1021/jo902256r
_journal_volume 75
_journal_year 2010
_chemical_formula_moiety 'C17 H15 N O3 S'
_chemical_formula_sum 'C17 H15 N O3 S'
_chemical_formula_weight 313.36
_chemical_name_systematic
; 
 ? 
;
_space_group_IT_number 14
_symmetry_cell_setting monoclinic
_symmetry_space_group_name_Hall '-P 2ybc'
_symmetry_space_group_name_H-M 'P 1 21/c 1'
_atom_sites_solution_hydrogens 'methyl H atoms from delta-F; others placed geometrically'
_atom_sites_solution_primary direct
_audit_creation_method 'enCIFer editing of SHELXL97 CIF output'
_cell_angle_alpha 90.00
_cell_angle_beta 116.665(1)
_cell_angle_gamma 90.00
_cell_formula_units_Z 4
_cell_length_a 11.4729(9)
_cell_length_b 13.4307(11)
_cell_length_c 10.9934(9)
_cell_measurement_reflns_used 4892
_cell_measurement_temperature 150(2)
_cell_measurement_theta_max 27.5
_cell_measurement_theta_min 2.5
_cell_volume 1513.8(2)
_computing_cell_refinement 'Bruker SAINT version 6.36A (Bruker, 2002)'
_computing_data_collection 'Bruker SMART version 5.624 (Bruker, 2001)'
_computing_data_reduction 'Bruker SAINT; SHELXTL (Sheldrick, 2008)'
_computing_molecular_graphics ' ?'
_computing_publication_material 'enCIFer (Allen et al., 2004); PLATON (Spek,2003)'
_computing_structure_refinement 'SHELXL97 (Sheldrick, 2008)'
_computing_structure_solution 'SHELXS97 (Sheldrick, 2008)'
_diffrn_ambient_temperature 150(2)
_diffrn_measured_fraction_theta_full 0.984
_diffrn_measured_fraction_theta_max 0.984
_diffrn_measurement_device_type 'Bruker SMART1000 CCD area detector'
_diffrn_measurement_method omega
_diffrn_radiation_monochromator graphite
_diffrn_radiation_source 'sealed tube'
_diffrn_radiation_type MoK\a
_diffrn_radiation_wavelength 0.71073
_diffrn_reflns_av_R_equivalents 0.125
_diffrn_reflns_av_sigmaI/netI 0.084
_diffrn_reflns_limit_h_max 14
_diffrn_reflns_limit_h_min -6
_diffrn_reflns_limit_k_max 17
_diffrn_reflns_limit_k_min -16
_diffrn_reflns_limit_l_max 13
_diffrn_reflns_limit_l_min -14
_diffrn_reflns_number 9497
_diffrn_reflns_theta_full 27.49
_diffrn_reflns_theta_max 27.49
_diffrn_reflns_theta_min 1.99
_diffrn_standards_decay_% 0
_diffrn_standards_number 0
_exptl_absorpt_coefficient_mu 0.226
_exptl_absorpt_correction_type none
_exptl_crystal_colour COLOURLESS
_exptl_crystal_density_diffrn 1.375
_exptl_crystal_density_method 'not measured'
_exptl_crystal_description PLATES
_exptl_crystal_F_000 656
_exptl_crystal_size_max 1.29
_exptl_crystal_size_mid 0.58
_exptl_crystal_size_min 0.12
_refine_diff_density_max 0.67
_refine_diff_density_min -0.92
_refine_diff_density_rms 0.09
_refine_ls_extinction_method none
_refine_ls_goodness_of_fit_ref 1.07
_refine_ls_hydrogen_treatment 'rigid rotor; riding model'
_refine_ls_matrix_type full
_refine_ls_number_parameters 201
_refine_ls_number_reflns 3425
_refine_ls_number_restraints 0
_refine_ls_restrained_S_all 1.07
_refine_ls_R_factor_all 0.0599
_refine_ls_R_factor_gt 0.0517
_refine_ls_shift/su_max 0.001
_refine_ls_shift/su_mean 0.000
_refine_ls_structure_factor_coef Fsqd
_refine_ls_weighting_details 'calc w=1/[\s^2^(Fo^2^)+(0.072P)^2^+0.230P] where P=(Fo^2^+2Fc^2^)/3'
_refine_ls_weighting_scheme calc
_refine_ls_wR_factor_gt 0.138
_refine_ls_wR_factor_ref 0.145
_reflns_number_gt 2860
_reflns_number_total 3425
_reflns_threshold_expression I>2sigma(I)
_cod_data_source_file jo902256r_si_003.cif
_cod_data_source_block phoxts
_cod_depositor_comments
;
The following automatic conversions were performed:

'_symmetry_cell_setting' value 'Monoclinic' changed to 'monoclinic'
according to the built-in table from CIF Core dictionary named
'cif_core.dic' version 2.4.1 from
2010-06-29.

'_exptl_absorpt_correction_type' value 'None' changed to
'none' according to the built-in table from CIF Core dictionary named
'cif_core.dic' version 2.4.1 from 2010-06-29.

Automatic conversion script
Id: cif_fix_values 1646 2011-03-28 12:23:43Z adriana 
;
_cod_original_cell_volume 1513.8(4)
_cod_original_sg_symbol_H-M 'P 21/c'
_cod_database_code 4025137

loop_
_symmetry_equiv_pos_as_xyz
'x, y, z'
'-x, y+1/2, -z+1/2'
'-x, -y, -z'
'x, -y-1/2, z-1/2'

loop_
_atom_site_label
_atom_site_type_symbol
_atom_site_fract_x
_atom_site_fract_y
_atom_site_fract_z
_atom_site_U_iso_or_equiv
_atom_site_adp_type
_atom_site_occupancy
_atom_site_symmetry_multiplicity
_atom_site_calc_flag
_atom_site_refinement_flags
_atom_site_disorder_assembly
_atom_site_disorder_group
O1 O 0.43948(12) 0.10863(9) 0.34867(12) 0.0247(3) Uani 1 1 d . . .
C2 C 0.47741(17) 0.13417(13) 0.48180(17) 0.0224(4) Uani 1 1 d . . .
N3 N 0.60064(15) 0.15370(11) 0.54878(15) 0.0234(3) Uani 1 1 d . . .
C4 C 0.64838(17) 0.13967(12) 0.45374(17) 0.0221(3) Uani 1 1 d . . .
C5 C 0.55057(18) 0.11311(12) 0.33125(17) 0.0234(4) Uani 1 1 d . . .
C6 C 0.37993(17) 0.13668(13) 0.53353(18) 0.0240(4) Uani 1 1 d . . .
C7 C 0.42075(19) 0.15413(14) 0.67125(19) 0.0292(4) Uani 1 1 d . . .
H7 H 0.5107 0.1641 0.7302 0.035 Uiso 1 1 calc R . .
C8 C 0.3303(2) 0.15701(14) 0.7228(2) 0.0330(5) Uani 1 1 d . . .
H8 H 0.3581 0.1696 0.8168 0.040 Uiso 1 1 calc R . .
C9 C 0.1987(2) 0.14140(15) 0.6362(2) 0.0336(4) Uani 1 1 d . . .
H9 H 0.1368 0.1428 0.6715 0.040 Uiso 1 1 calc R . .
C10 C 0.15820(19) 0.12401(16) 0.5008(2) 0.0345(5) Uani 1 1 d . . .
H10 H 0.0683 0.1132 0.4427 0.041 Uiso 1 1 calc R . .
C11 C 0.24770(19) 0.12199(14) 0.4468(2) 0.0294(4) Uani 1 1 d . . .
H11 H 0.2190 0.1108 0.3523 0.035 Uiso 1 1 calc R . .
S12 S 0.81366(4) 0.15907(3) 0.49988(4) 0.02090(16) Uani 1 1 d . . .
O13 O 0.88810(13) 0.12038(10) 0.63532(13) 0.0269(3) Uani 1 1 d . . .
O14 O 0.83554(13) 0.12220(10) 0.38934(13) 0.0283(3) Uani 1 1 d . . .
C15 C 0.82953(16) 0.28948(13) 0.50620(16) 0.0210(3) Uani 1 1 d . . .
C16 C 0.8767(2) 0.33874(13) 0.63029(18) 0.0283(4) Uani 1 1 d . . .
H16 H 0.9027 0.3026 0.7127 0.034 Uiso 1 1 calc R . .
C17 C 0.8851(2) 0.44207(14) 0.63135(18) 0.0310(4) Uani 1 1 d . . .
H17 H 0.9173 0.4764 0.7157 0.037 Uiso 1 1 calc R . .
C18 C 0.84740(17) 0.49623(14) 0.51185(18) 0.0265(4) Uani 1 1 d . . .
C19 C 0.80061(18) 0.44397(14) 0.38904(18) 0.0273(4) Uani 1 1 d . . .
H19 H 0.7744 0.4799 0.3064 0.033 Uiso 1 1 calc R . .
C20 C 0.79159(18) 0.34139(13) 0.38492(18) 0.0250(4) Uani 1 1 d . . .
H20 H 0.7600 0.3069 0.3007 0.030 Uiso 1 1 calc R . .
C21 C 0.8565(2) 0.60830(14) 0.5141(2) 0.0345(5) Uani 1 1 d . . .
H21A H 0.8847 0.6304 0.4465 0.052 Uiso 1 1 calc R . .
H21B H 0.9199 0.6304 0.6048 0.052 Uiso 1 1 calc R . .
H21C H 0.7709 0.6370 0.4925 0.052 Uiso 1 1 calc R . .
C22 C 0.53708(19) 0.09202(15) 0.19284(17) 0.0313(4) Uani 1 1 d . . .
H22A H 0.4841 0.0320 0.1566 0.047 Uiso 1 1 calc R . .
H22B H 0.6236 0.0816 0.1978 0.047 Uiso 1 1 calc R . .
H22C H 0.4946 0.1486 0.1329 0.047 Uiso 1 1 calc R . .

loop_
_atom_site_aniso_label
_atom_site_aniso_U_11
_atom_site_aniso_U_22
_atom_site_aniso_U_33
_atom_site_aniso_U_23
_atom_site_aniso_U_13
_atom_site_aniso_U_12
O1 0.0170(6) 0.0269(6) 0.0276(6) -0.0037(5) 0.0077(5) -0.0029(5)
C2 0.0175(8) 0.0221(7) 0.0266(8) -0.0004(6) 0.0090(7) -0.0020(7)
N3 0.0166(7) 0.0270(8) 0.0267(7) -0.0003(5) 0.0097(6) -0.0033(6)
C4 0.0185(8) 0.0228(8) 0.0248(8) 0.0006(6) 0.0096(7) -0.0015(7)
C5 0.0195(8) 0.0214(8) 0.0292(9) -0.0005(6) 0.0108(7) -0.0009(7)
C6 0.0172(8) 0.0203(7) 0.0356(9) 0.0007(7) 0.0128(7) -0.0020(7)
C7 0.0203(9) 0.0340(10) 0.0345(10) -0.0002(7) 0.0134(8) -0.0050(8)
C8 0.0299(11) 0.0366(11) 0.0374(10) 0.0024(8) 0.0195(9) -0.0022(9)
C9 0.0274(10) 0.0307(9) 0.0531(12) 0.0026(8) 0.0274(10) 0.0001(9)
C10 0.0179(9) 0.0339(10) 0.0524(13) -0.0032(8) 0.0163(9) -0.0028(8)
C11 0.0183(9) 0.0310(9) 0.0387(10) -0.0055(8) 0.0126(8) -0.0030(8)
S12 0.0149(2) 0.0236(2) 0.0251(2) 0.00025(14) 0.00982(18) -0.00060(16)
O13 0.0185(6) 0.0296(7) 0.0296(7) 0.0041(5) 0.0082(5) 0.0010(5)
O14 0.0247(7) 0.0309(7) 0.0328(7) -0.0035(5) 0.0162(6) -0.0002(6)
C15 0.0149(7) 0.0224(8) 0.0275(8) -0.0005(6) 0.0111(6) -0.0026(7)
C16 0.0333(10) 0.0287(9) 0.0242(8) 0.0020(7) 0.0139(8) -0.0028(8)
C17 0.0356(10) 0.0294(9) 0.0274(9) -0.0046(7) 0.0135(8) -0.0052(9)
C18 0.0189(8) 0.0256(8) 0.0364(9) 0.0014(7) 0.0138(7) -0.0011(8)
C19 0.0228(8) 0.0317(9) 0.0267(8) 0.0068(7) 0.0104(7) 0.0029(8)
C20 0.0207(8) 0.0316(9) 0.0222(8) 0.0015(6) 0.0090(7) 0.0017(7)
C21 0.0319(10) 0.0253(9) 0.0449(11) 0.0017(8) 0.0159(9) 0.0005(9)
C22 0.0275(10) 0.0372(10) 0.0265(9) -0.0048(7) 0.0097(7) 0.0008(9)

loop_
_atom_type_symbol
_atom_type_description
_atom_type_scat_dispersion_real
_atom_type_scat_dispersion_imag
_atom_type_scat_source
C C 0.0033 0.0016 'International Tables Vol C Tables 4.2.6.8 and 6.1.1.4'
H H 0.0000 0.0000 'International Tables Vol C Tables 4.2.6.8 and 6.1.1.4'
N N 0.0061 0.0033 'International Tables Vol C Tables 4.2.6.8 and 6.1.1.4'
O O 0.0106 0.0060 'International Tables Vol C Tables 4.2.6.8 and 6.1.1.4'
S S 0.1246 0.1234 'International Tables Vol C Tables 4.2.6.8 and 6.1.1.4'

loop_
_geom_angle_atom_site_label_1
_geom_angle_atom_site_label_2
_geom_angle_atom_site_label_3
_geom_angle
_geom_angle_site_symmetry_1
_geom_angle_site_symmetry_3
_geom_angle_publ_flag
C2 O1 C5 105.56(13) . . ?
N3 C2 O1 113.62(15) . . ?
N3 C2 C6 127.14(16) . . ?
O1 C2 C6 119.24(15) . . ?
C2 N3 C4 104.04(15) . . ?
C5 C4 N3 110.56(16) . . ?
C5 C4 S12 129.26(14) . . ?
N3 C4 S12 120.17(13) . . ?
C4 C5 O1 106.21(15) . . ?
C4 C5 C22 136.52(17) . . ?
O1 C5 C22 117.26(15) . . ?
C7 C6 C11 119.96(17) . . ?
C7 C6 C2 118.96(16) . . ?
C11 C6 C2 121.08(17) . . ?
C8 C7 C6 120.10(18) . . ?
C8 C7 H7 119.9 . . ?
C6 C7 H7 119.9 . . ?
C7 C8 C9 119.76(19) . . ?
C7 C8 H8 120.1 . . ?
C9 C8 H8 120.1 . . ?
C10 C9 C8 120.32(18) . . ?
C10 C9 H9 119.8 . . ?
C8 C9 H9 119.8 . . ?
C9 C10 C11 120.70(19) . . ?
C9 C10 H10 119.7 . . ?
C11 C10 H10 119.7 . . ?
C6 C11 C10 119.15(18) . . ?
C6 C11 H11 120.4 . . ?
C10 C11 H11 120.4 . . ?
O14 S12 O13 120.20(8) . . ?
O14 S12 C4 106.38(8) . . ?
O13 S12 C4 107.98(8) . . ?
O14 S12 C15 108.83(8) . . ?
O13 S12 C15 108.39(8) . . ?
C4 S12 C15 103.85(8) . . ?
C16 C15 C20 121.30(17) . . ?
C16 C15 S12 120.06(13) . . ?
C20 C15 S12 118.63(13) . . ?
C15 C16 C17 118.59(16) . . ?
C15 C16 H16 120.7 . . ?
C17 C16 H16 120.7 . . ?
C18 C17 C16 121.55(17) . . ?
C18 C17 H17 119.2 . . ?
C16 C17 H17 119.2 . . ?
C17 C18 C19 118.16(17) . . ?
C17 C18 C21 121.13(17) . . ?
C19 C18 C21 120.71(17) . . ?
C20 C19 C18 121.56(16) . . ?
C20 C19 H19 119.2 . . ?
C18 C19 H19 119.2 . . ?
C19 C20 C15 118.84(16) . . ?
C19 C20 H20 120.6 . . ?
C15 C20 H20 120.6 . . ?
C18 C21 H21A 109.5 . . ?
C18 C21 H21B 109.5 . . ?
H21A C21 H21B 109.5 . . ?
C18 C21 H21C 109.5 . . ?
H21A C21 H21C 109.5 . . ?
H21B C21 H21C 109.5 . . ?
C5 C22 H22A 109.5 . . ?
C5 C22 H22B 109.5 . . ?
H22A C22 H22B 109.5 . . ?
C5 C22 H22C 109.5 . . ?
H22A C22 H22C 109.5 . . ?
H22B C22 H22C 109.5 . . ?

loop_
_geom_bond_atom_site_label_1
_geom_bond_atom_site_label_2
_geom_bond_distance
_geom_bond_site_symmetry_2
_geom_bond_publ_flag
O1 C2 1.370(2) . ?
O1 C5 1.373(2) . ?
C2 N3 1.294(2) . ?
C2 C6 1.465(2) . ?
N3 C4 1.393(2) . ?
C4 C5 1.358(2) . ?
C4 S12 1.7486(18) . ?
C5 C22 1.486(2) . ?
C6 C7 1.389(3) . ?
C6 C11 1.397(3) . ?
C7 C8 1.388(3) . ?
C7 H7 0.9500 . ?
C8 C9 1.393(3) . ?
C8 H8 0.9500 . ?
C9 C10 1.366(3) . ?
C9 H9 0.9500 . ?
C10 C11 1.398(3) . ?
C10 H10 0.9500 . ?
C11 H11 0.9500 . ?
S12 O14 1.4347(12) . ?
S12 O13 1.4405(13) . ?
S12 C15 1.7590(18) . ?
C15 C16 1.389(2) . ?
C15 C20 1.390(2) . ?
C16 C17 1.391(3) . ?
C16 H16 0.9500 . ?
C17 C18 1.390(2) . ?
C17 H17 0.9500 . ?
C18 C19 1.398(3) . ?
C18 C21 1.508(2) . ?
C19 C20 1.381(3) . ?
C19 H19 0.9500 . ?
C20 H20 0.9500 . ?
C21 H21A 0.9800 . ?
C21 H21B 0.9800 . ?
C21 H21C 0.9800 . ?
C22 H22A 0.9800 . ?
C22 H22B 0.9800 . ?
C22 H22C 0.9800 . ?

loop_
_geom_torsion_atom_site_label_1
_geom_torsion_atom_site_label_2
_geom_torsion_atom_site_label_3
_geom_torsion_atom_site_label_4
_geom_torsion
_geom_torsion_site_symmetry_1
_geom_torsion_site_symmetry_2
_geom_torsion_site_symmetry_3
_geom_torsion_site_symmetry_4
_geom_torsion_publ_flag
C5 O1 C2 N3 -0.21(19) . . . . ?
C5 O1 C2 C6 179.91(15) . . . . ?
O1 C2 N3 C4 -0.3(2) . . . . ?
C6 C2 N3 C4 179.53(16) . . . . ?
C2 N3 C4 C5 0.77(19) . . . . ?
C2 N3 C4 S12 179.51(13) . . . . ?
N3 C4 C5 O1 -0.91(19) . . . . ?
S12 C4 C5 O1 -179.50(13) . . . . ?
N3 C4 C5 C22 177.27(19) . . . . ?
S12 C4 C5 C22 -1.3(3) . . . . ?
C2 O1 C5 C4 0.67(17) . . . . ?
C2 O1 C5 C22 -177.92(15) . . . . ?
N3 C2 C6 C7 -5.4(3) . . . . ?
O1 C2 C6 C7 174.46(15) . . . . ?
N3 C2 C6 C11 174.53(18) . . . . ?
O1 C2 C6 C11 -5.6(2) . . . . ?
C11 C6 C7 C8 0.0(3) . . . . ?
C2 C6 C7 C8 179.91(17) . . . . ?
C6 C7 C8 C9 0.6(3) . . . . ?
C7 C8 C9 C10 -0.5(3) . . . . ?
C8 C9 C10 C11 -0.3(3) . . . . ?
C7 C6 C11 C10 -0.7(3) . . . . ?
C2 C6 C11 C10 179.36(18) . . . . ?
C9 C10 C11 C6 0.9(3) . . . . ?
C5 C4 S12 O14 -11.38(19) . . . . ?
N3 C4 S12 O14 170.15(13) . . . . ?
C5 C4 S12 O13 -141.67(16) . . . . ?
N3 C4 S12 O13 39.86(16) . . . . ?
C5 C4 S12 C15 103.39(17) . . . . ?
N3 C4 S12 C15 -75.08(15) . . . . ?
O14 S12 C15 C16 -148.10(15) . . . . ?
O13 S12 C15 C16 -15.76(17) . . . . ?
C4 S12 C15 C16 98.89(16) . . . . ?
O14 S12 C15 C20 33.16(16) . . . . ?
O13 S12 C15 C20 165.50(13) . . . . ?
C4 S12 C15 C20 -79.85(15) . . . . ?
C20 C15 C16 C17 0.2(3) . . . . ?
S12 C15 C16 C17 -178.48(15) . . . . ?
C15 C16 C17 C18 0.1(3) . . . . ?
C16 C17 C18 C19 -0.2(3) . . . . ?
C16 C17 C18 C21 179.81(19) . . . . ?
C17 C18 C19 C20 0.0(3) . . . . ?
C21 C18 C19 C20 179.98(18) . . . . ?
C18 C19 C20 C15 0.3(3) . . . . ?
C16 C15 C20 C19 -0.4(3) . . . . ?
S12 C15 C20 C19 178.30(14) . . . . ?

loop_
_cod_related_entry_id
_cod_related_entry_database
_cod_related_entry_code
1 ChemSpider 30659116
